data_2209565
loop_
_publ_author_name
'Jing Heng'
'Hong-Jun Zhu'
'Qing-Gang Tang'
'Hong-Lan Yan'

_publ_section_title
;
 4-Difluoromethyl-3-methyl-1-phenyl-1<i>H</i>-1,2,4-triazol-5(4<i>H</i>)-one
;
_journal_coeditor_code JH2013
_journal_issue 7
_journal_name_full 'Acta Crystallographica Section E'
_journal_page_first o3111
_journal_page_last o3112
_journal_paper_doi 10.1107/S1600536806019003
_journal_volume 62
_journal_year 2006
_chemical_formula_iupac 'C10 H9 F2 N3 O'
_chemical_formula_moiety 'C10 H9 F2 N3 O'
_chemical_formula_sum 'C10 H9 F2 N3 O'
_chemical_formula_weight 225.20
_chemical_name_systematic
;
4-Difluoromethyl-3-methyl-1-phenyl-1H-1,2,4-triazol-5(4H)-one
;
_space_group_IT_number 2
_symmetry_cell_setting triclinic
_symmetry_space_group_name_Hall '-P 1'
_symmetry_space_group_name_H-M 'P -1'
_atom_sites_solution_hydrogens geom
_atom_sites_solution_primary direct
_atom_sites_solution_secondary difmap
_audit_creation_method SHELXL-97
_cell_angle_alpha 85.88(3)
_cell_angle_beta 80.43(3)
_cell_angle_gamma 81.71(3)
_cell_formula_units_Z 2
_cell_length_a 7.2910(15)
_cell_length_b 8.2100(16)
_cell_length_c 8.8710(18)
_cell_measurement_reflns_used 25
_cell_measurement_temperature 293(2)
_cell_measurement_theta_max 14
_cell_measurement_theta_min 11
_cell_volume 517.52(19)
_computing_cell_refinement 'CAD-4 Software'
_computing_data_collection 'CAD-4 Software (Enraf--Nonius, 1989)'
_computing_data_reduction 'XCAD4 (Harms & Wocadlo,1995)'
_computing_molecular_graphics 'SHELXTL (Siemens, 1996)'
_computing_publication_material SHELXS97
_computing_structure_refinement 'SHELXL97 (Sheldrick, 1997)'
_computing_structure_solution 'SHELXS97 (Sheldrick, 1997)'
_diffrn_ambient_temperature 293(2)
_diffrn_measured_fraction_theta_full 1.000
_diffrn_measured_fraction_theta_max 1.000
_diffrn_measurement_device_type 'Enraf--Nonius CAD-4'
_diffrn_measurement_method \w/2\q
_diffrn_radiation_monochromator graphite
_diffrn_radiation_source 'fine-focus sealed tube'
_diffrn_radiation_type MoK\a
_diffrn_radiation_wavelength 0.71073
_diffrn_reflns_av_R_equivalents 0.0128
_diffrn_reflns_av_sigmaI/netI 0.0290
_diffrn_reflns_limit_h_max 8
_diffrn_reflns_limit_h_min 0
_diffrn_reflns_limit_k_max 10
_diffrn_reflns_limit_k_min -10
_diffrn_reflns_limit_l_max 10
_diffrn_reflns_limit_l_min -10
_diffrn_reflns_number 2188
_diffrn_reflns_theta_full 25.97
_diffrn_reflns_theta_max 25.97
_diffrn_reflns_theta_min 2.33
_diffrn_standards_decay_% 0
_diffrn_standards_interval_count 200
_diffrn_standards_interval_time 120
_diffrn_standards_number 3
_exptl_absorpt_coefficient_mu 0.122
_exptl_absorpt_correction_T_max 0.9879
_exptl_absorpt_correction_T_min 0.9644
_exptl_absorpt_correction_type psi-scan
_exptl_absorpt_process_details '(North <i>et al.</i>,  1968)'
_exptl_crystal_colour Colourless
_exptl_crystal_density_diffrn 1.445
_exptl_crystal_density_method 'not measured'
_exptl_crystal_description Block
_exptl_crystal_F_000 232
_exptl_crystal_size_max 0.30
_exptl_crystal_size_mid 0.20
_exptl_crystal_size_min 0.10
_refine_diff_density_max 0.169
_refine_diff_density_min -0.143
_refine_ls_extinction_coef 0.131(13)
_refine_ls_extinction_expression Fc^*^=kFc[1+0.001xFc^2^\l^3^/sin(2\q)]^-1/4^
_refine_ls_extinction_method SHELXL97
_refine_ls_goodness_of_fit_ref 1.012
_refine_ls_hydrogen_treatment constr
_refine_ls_matrix_type full
_refine_ls_number_parameters 146
_refine_ls_number_reflns 2019
_refine_ls_number_restraints 0
_refine_ls_restrained_S_all 1.012
_refine_ls_R_factor_all 0.0662
_refine_ls_R_factor_gt 0.0427
_refine_ls_shift/su_max 0.000
_refine_ls_shift/su_mean 0.000
_refine_ls_structure_factor_coef Fsqd
_refine_ls_weighting_details 'calc w=1/[\s^2^(Fo^2^)+(0.06P)^2^+0.06P] where P=(Fo^2^+2Fc^2^)/3'
_refine_ls_weighting_scheme calc
_refine_ls_wR_factor_gt 0.1052
_refine_ls_wR_factor_ref 0.1208
_reflns_number_gt 1422
_reflns_number_total 2019
_reflns_threshold_expression I>2\s(I)
_cod_data_source_file jh2013.cif
_cod_data_source_block I
_cod_depositor_comments
;
The following automatic conversions were performed:
'_symmetry_cell_setting' value 'Triclinic' changed to 'triclinic'
according to '/home/saulius/struct/CIF-dictionaries/cif_core.dic'
dictionary named 'cif_core.dic' version 2.4.1 from 2010-06-29.

Automatic conversion script
Id: cif_fix_enum 1527 2010-12-29 10:47:43Z saulius 

The following automatic conversions were performed:

'_symmetry_cell_setting' value 'Triclinic' changed to 'triclinic'
according to /home/saulius/struct/CIF-dictionaries/cif_core.dic
dictionary named 'cif_core.dic' version 2.4.1 from 2010-06-29.

Automatic conversion script
Id: cif_fix_values 1715 2011-07-08 13:25:40Z adriana 
;
_cod_original_cell_volume 517.53(19)
_cod_database_code 2209565
_cod_database_fobs_code 2209565

loop_
_symmetry_equiv_pos_as_xyz
'x, y, z'
'-x, -y, -z'

loop_
_atom_site_type_symbol
_atom_site_label
_atom_site_fract_x
_atom_site_fract_y
_atom_site_fract_z
_atom_site_U_iso_or_equiv
_atom_site_adp_type
_atom_site_calc_flag
_atom_site_refinement_flags
_atom_site_occupancy
F F1 0.3603(2) 0.70240(19) 1.03226(14) 0.0951(5) Uani d . 1
F F2 0.0949(2) 0.62729(16) 1.01687(15) 0.0940(5) Uani d . 1
O O 0.1464(2) 1.06459(16) 0.81753(15) 0.0699(4) Uani d . 1
N N1 0.2319(2) 0.77975(17) 0.81876(16) 0.0526(4) Uani d . 1
N N2 0.2493(2) 0.91199(17) 0.59845(16) 0.0506(4) Uani d . 1
N N3 0.3106(2) 0.74604(19) 0.57154(18) 0.0578(4) Uani d . 1
C C1 0.3126(3) 1.0936(3) 0.2050(3) 0.0800(7) Uani d . 1
H H1A 0.3591 1.0595 0.1066 0.096 Uiso calc R 1
C C2 0.3159(3) 0.9807(3) 0.3270(2) 0.0671(6) Uani d . 1
H H2A 0.3652 0.8713 0.3110 0.081 Uiso calc R 1
C C3 0.2462(2) 1.0300(2) 0.4730(2) 0.0517(5) Uani d . 1
C C4 0.1735(3) 1.1920(2) 0.4960(2) 0.0680(6) Uani d . 1
H H4A 0.1255 1.2264 0.5941 0.082 Uiso calc R 1
C C5 0.1727(3) 1.3033(3) 0.3713(3) 0.0802(7) Uani d . 1
H H5A 0.1240 1.4130 0.3864 0.096 Uiso calc R 1
C C6 0.2422(3) 1.2550(3) 0.2261(3) 0.0756(6) Uani d . 1
H H6A 0.2415 1.3309 0.1431 0.091 Uiso calc R 1
C C7 0.3502(4) 0.4907(2) 0.7326(3) 0.0800(7) Uani d . 1
H H7A 0.3932 0.4398 0.6366 0.120 Uiso calc R 1
H H7B 0.2422 0.4442 0.7849 0.120 Uiso calc R 1
H H7C 0.4482 0.4716 0.7944 0.120 Uiso calc R 1
C C8 0.2993(3) 0.6709(2) 0.7044(2) 0.0549(5) Uani d . 1
C C9 0.2008(2) 0.9374(2) 0.7510(2) 0.0523(5) Uani d . 1
C C10 0.1977(3) 0.7519(2) 0.9793(2) 0.0632(5) Uani d . 1
H H10A 0.1331 0.8523 1.0282 0.076 Uiso calc R 1

loop_
_atom_site_aniso_label
_atom_site_aniso_U_11
_atom_site_aniso_U_22
_atom_site_aniso_U_33
_atom_site_aniso_U_12
_atom_site_aniso_U_13
_atom_site_aniso_U_23
F1 0.0925(10) 0.1221(12) 0.0682(8) 0.0056(8) -0.0272(7) 0.0051(7)
F2 0.1118(12) 0.0779(9) 0.0878(9) -0.0315(8) 0.0053(8) 0.0140(7)
O 0.0900(11) 0.0501(8) 0.0625(9) -0.0006(7) 0.0038(7) -0.0094(6)
N1 0.0555(9) 0.0481(9) 0.0522(9) -0.0022(7) -0.0063(7) -0.0029(7)
N2 0.0526(9) 0.0469(8) 0.0507(9) -0.0013(6) -0.0073(6) -0.0049(6)
N3 0.0605(10) 0.0517(9) 0.0602(10) 0.0004(7) -0.0111(7) -0.0094(7)
C1 0.0957(18) 0.0901(18) 0.0553(13) -0.0245(14) -0.0067(11) 0.0007(11)
C2 0.0787(14) 0.0656(13) 0.0572(12) -0.0134(11) -0.0068(10) -0.0051(10)
C3 0.0432(10) 0.0562(11) 0.0571(11) -0.0099(8) -0.0110(8) 0.0011(8)
C4 0.0730(14) 0.0601(12) 0.0661(13) 0.0002(10) -0.0062(10) 0.0003(10)
C5 0.0801(16) 0.0640(14) 0.0911(18) -0.0003(11) -0.0131(13) 0.0127(12)
C6 0.0775(15) 0.0800(16) 0.0705(14) -0.0191(12) -0.0188(11) 0.0220(12)
C7 0.1015(18) 0.0522(12) 0.0810(15) 0.0067(11) -0.0136(13) -0.0046(10)
C8 0.0524(11) 0.0513(10) 0.0603(12) -0.0009(8) -0.0102(8) -0.0065(9)
C9 0.0491(10) 0.0510(10) 0.0554(11) -0.0055(8) -0.0044(8) -0.0034(8)
C10 0.0690(13) 0.0572(12) 0.0589(12) -0.0040(10) -0.0039(10) 0.0034(9)

loop_
_atom_type_symbol
_atom_type_description
_atom_type_scat_dispersion_real
_atom_type_scat_dispersion_imag
_atom_type_scat_source
C C 0.0033 0.0016 'International Tables Vol C Tables 4.2.6.8 and 6.1.1.4'
H H 0.0000 0.0000 'International Tables Vol C Tables 4.2.6.8 and 6.1.1.4'
N N 0.0061 0.0033 'International Tables Vol C Tables 4.2.6.8 and 6.1.1.4'
O O 0.0106 0.0060 'International Tables Vol C Tables 4.2.6.8 and 6.1.1.4'
F F 0.0171 0.0103 'International Tables Vol C Tables 4.2.6.8 and 6.1.1.4'

loop_
_geom_angle_atom_site_label_1
_geom_angle_atom_site_label_2
_geom_angle_atom_site_label_3
_geom_angle
_geom_angle_publ_flag
C8 N1 C9 108.30(15) yes
C8 N1 C10 130.39(16) yes
C9 N1 C10 121.29(15) yes
C9 N2 N3 111.71(14) yes
C9 N2 C3 128.48(15) yes
N3 N2 C3 119.80(14) yes
C8 N3 N2 105.67(14) yes
C6 C1 C2 121.0(2) ?
C6 C1 H1A 119.5 ?
C2 C1 H1A 119.5 ?
C1 C2 C3 119.9(2) ?
C1 C2 H2A 120.1 ?
C3 C2 H2A 120.1 ?
C4 C3 C2 119.81(18) ?
C4 C3 N2 120.75(17) yes
C2 C3 N2 119.43(17) yes
C3 C4 C5 119.1(2) ?
C3 C4 H4A 120.4 ?
C5 C4 H4A 120.4 ?
C6 C5 C4 121.3(2) ?
C6 C5 H5A 119.4 ?
C4 C5 H5A 119.4 ?
C1 C6 C5 118.9(2) ?
C1 C6 H6A 120.6 ?
C5 C6 H6A 120.6 ?
C8 C7 H7A 109.5 ?
C8 C7 H7B 109.5 ?
H7A C7 H7B 109.5 ?
C8 C7 H7C 109.5 ?
H7A C7 H7C 109.5 ?
H7B C7 H7C 109.5 ?
N3 C8 N1 111.07(16) yes
N3 C8 C7 124.93(18) yes
N1 C8 C7 124.00(18) yes
O C9 N2 130.43(17) yes
O C9 N1 126.32(17) yes
N2 C9 N1 103.24(15) yes
F2 C10 F1 105.52(16) yes
F2 C10 N1 110.18(17) yes
F1 C10 N1 110.13(16) yes
F2 C10 H10A 110.3 ?
F1 C10 H10A 110.3 ?
N1 C10 H10A 110.3 ?

loop_
_geom_bond_atom_site_label_1
_geom_bond_atom_site_label_2
_geom_bond_distance
_geom_bond_publ_flag
F1 C10 1.346(2) yes
F2 C10 1.345(2) yes
O C9 1.219(2) yes
N1 C8 1.381(2) yes
N1 C9 1.392(2) yes
N1 C10 1.412(2) yes
N2 C9 1.364(2) yes
N2 N3 1.396(2) yes
N2 C3 1.423(2) yes
N3 C8 1.286(2) yes
C1 C6 1.364(3) ?
C1 C2 1.374(3) ?
C1 H1A 0.9300 ?
C2 C3 1.377(3) ?
C2 H2A 0.9300 ?
C3 C4 1.376(3) ?
C4 C5 1.383(3) ?
C4 H4A 0.9300 ?
C5 C6 1.368(3) ?
C5 H5A 0.9300 ?
C6 H6A 0.9300 ?
C7 C8 1.486(3) ?
C7 H7A 0.9600 ?
C7 H7B 0.9600 ?
C7 H7C 0.9600 ?
C10 H10A 0.9800 ?

loop_
_geom_hbond_atom_site_label_D
_geom_hbond_atom_site_label_H
_geom_hbond_atom_site_label_A
_geom_hbond_site_symmetry_A
_geom_hbond_distance_DH
_geom_hbond_distance_HA
_geom_hbond_distance_DA
_geom_hbond_angle_DHA
_geom_hbond_publ_flag
C2 H2A N3 . 0.9300 2.4600 2.795(3) 102 yes
C4 H4A O . 0.9300 2.3200 2.952(2) 125 yes
C7 H7C F1 2_667 0.9600 2.4900 3.368(3) 153 yes
C10 H10A O . 0.9800 2.4600 2.857(2) 104 yes
C10 H10A O 2_577 0.9800 2.3000 3.100(2) 138 yes

loop_
_geom_torsion_atom_site_label_1
_geom_torsion_atom_site_label_2
_geom_torsion_atom_site_label_3
_geom_torsion_atom_site_label_4
_geom_torsion
C9 N2 N3 C8 0.3(2)
C3 N2 N3 C8 179.51(15)
C6 C1 C2 C3 0.5(3)
C1 C2 C3 C4 0.0(3)
C1 C2 C3 N2 179.67(18)
C9 N2 C3 C4 -5.7(3)
N3 N2 C3 C4 175.19(16)
C9 N2 C3 C2 174.60(17)
N3 N2 C3 C2 -4.5(2)
C2 C3 C4 C5 -0.3(3)
N2 C3 C4 C5 -179.98(18)
C3 C4 C5 C6 0.2(3)
C2 C1 C6 C5 -0.6(4)
C4 C5 C6 C1 0.3(4)
N2 N3 C8 N1 0.4(2)
N2 N3 C8 C7 179.93(18)
C9 N1 C8 N3 -0.9(2)
C10 N1 C8 N3 -179.83(17)
C9 N1 C8 C7 179.55(19)
C10 N1 C8 C7 0.6(3)
N3 N2 C9 O 177.90(18)
C3 N2 C9 O -1.2(3)
N3 N2 C9 N1 -0.80(18)
C3 N2 C9 N1 -179.93(15)
C8 N1 C9 O -177.78(18)
C10 N1 C9 O 1.3(3)
C8 N1 C9 N2 0.99(18)
C10 N1 C9 N2 -179.96(15)
C8 N1 C10 F2 -50.0(3)
C9 N1 C10 F2 131.18(18)
C8 N1 C10 F1 66.0(3)
C9 N1 C10 F1 -112.82(19)

loop_
_cod_related_entry_id
_cod_related_entry_database
_cod_related_entry_code
1 ChemSpider 9260607
